data_7034017
loop_
_publ_author_name
'Zhang, Ming-Dao'
'Shi, Zhi-Qiang'
'Chen, Min-Dong'
'Zheng, He-Gen'

_publ_section_title
;
 Chiral crystallization and optical properties of three metal complexes
 based on two non-centrosymmetric tripodal ligands.
;
_journal_issue 12
_journal_name_full 'Dalton transactions (Cambridge, England : 2003)'
_journal_page_first 5818
_journal_page_last 5825
_journal_paper_doi 10.1039/c5dt00292c
_journal_volume 44
_journal_year 2015
_chemical_formula_moiety 'C37 H30 Co N6 O7'
_chemical_formula_sum 'C37 H30 Co N6 O7'
_chemical_formula_weight 729.60
_chemical_name_systematic
; 
 ? 
;
_space_group_IT_number 19
_symmetry_cell_setting orthorhombic
_symmetry_space_group_name_Hall 'P 2ac 2ab'
_symmetry_space_group_name_H-M 'P 21 21 21'
_atom_sites_solution_hydrogens geom
_atom_sites_solution_primary direct
_atom_sites_solution_secondary difmap
_audit_creation_method SHELXL-97
_audit_update_record
;
2014-07-15 deposited with the CCDC.
2015-02-12 downloaded from the CCDC.
;
_cell_angle_alpha 90.00
_cell_angle_beta 90.00
_cell_angle_gamma 90.00
_cell_formula_units_Z 4
_cell_length_a 9.734(5)
_cell_length_b 18.245(9)
_cell_length_c 19.123(10)
_cell_measurement_reflns_used 1671
_cell_measurement_temperature 293(2)
_cell_measurement_theta_max 20.752
_cell_measurement_theta_min 2.372
_cell_volume 3396(3)
_computing_structure_refinement 'SHELXL-97 (Sheldrick, 1997)'
_computing_structure_solution 'SHELXS-97 (Sheldrick, 1990)'
_diffrn_ambient_temperature 293(2)
_diffrn_measured_fraction_theta_full 0.983
_diffrn_measured_fraction_theta_max 0.983
_diffrn_radiation_monochromator graphite
_diffrn_radiation_source 'fine-focus sealed tube'
_diffrn_radiation_type MoK\a
_diffrn_radiation_wavelength 0.71073
_diffrn_reflns_av_R_equivalents 0.0998
_diffrn_reflns_av_sigmaI/netI 0.1411
_diffrn_reflns_limit_h_max 11
_diffrn_reflns_limit_h_min -8
_diffrn_reflns_limit_k_max 13
_diffrn_reflns_limit_k_min -21
_diffrn_reflns_limit_l_max 22
_diffrn_reflns_limit_l_min -21
_diffrn_reflns_number 13176
_diffrn_reflns_theta_full 25.00
_diffrn_reflns_theta_max 25.00
_diffrn_reflns_theta_min 1.54
_exptl_absorpt_coefficient_mu 0.565
_exptl_absorpt_correction_T_max 0.878
_exptl_absorpt_correction_T_min 0.835
_exptl_absorpt_correction_type multi-scan
_exptl_crystal_colour red
_exptl_crystal_density_diffrn 1.427
_exptl_crystal_density_method 'not measured'
_exptl_crystal_description block
_exptl_crystal_F_000 1508
_exptl_crystal_size_max 0.32
_exptl_crystal_size_mid 0.28
_exptl_crystal_size_min 0.23
_refine_diff_density_max 0.841
_refine_diff_density_min -0.706
_refine_diff_density_rms 0.082
_refine_ls_abs_structure_details 'Flack H D (1983), Acta Cryst. A39, 876-881'
_refine_ls_abs_structure_Flack 0.07(3)
_refine_ls_extinction_method none
_refine_ls_goodness_of_fit_ref 1.001
_refine_ls_hydrogen_treatment constr
_refine_ls_matrix_type full
_refine_ls_number_parameters 475
_refine_ls_number_reflns 5839
_refine_ls_number_restraints 496
_refine_ls_restrained_S_all 0.981
_refine_ls_R_factor_all 0.1306
_refine_ls_R_factor_gt 0.0758
_refine_ls_shift/su_max 0.001
_refine_ls_shift/su_mean 0.000
_refine_ls_structure_factor_coef Fsqd
_refine_ls_weighting_details 'calc w=1/[\s^2^(Fo^2^)+(0.0603P)^2^+3.7337P] where P=(Fo^2^+2Fc^2^)/3'
_refine_ls_weighting_scheme calc
_refine_ls_wR_factor_gt 0.1582
_refine_ls_wR_factor_ref 0.1890
_reflns_number_gt 3675
_reflns_number_total 5839
_reflns_threshold_expression >2sigma(I)
_cod_data_source_file c5dt00292c2.cif
_cod_data_source_block 1
_cod_depositor_comments
;
The following automatic conversions were performed:

'_symmetry_cell_setting' value 'Orthorhombic' changed to
'orthorhombic' according to
/usr/data/users/saulius/crontab/automatic-downloads/rss-feeds/RSC/lib/dictionaries/cif_core.dic
dictionary named 'cif_core.dic' version 2.4.2 from 2011-04-26.

Automatic conversion script
Id: cif_fix_values 3008 2015-01-20 13:52:24Z robertas 

 Adding full bibliography for 7034016--7034018.cif.
;
_cod_original_sg_symbol_Hall P2ac2ab
_cod_original_sg_symbol_H-M P212121
_cod_database_code 7034017

loop_
_symmetry_equiv_pos_as_xyz
'x, y, z'
'-x+1/2, -y, z+1/2'
'x+1/2, -y+1/2, -z'
'-x, y+1/2, -z+1/2'

loop_
_atom_site_label
_atom_site_type_symbol
_atom_site_fract_x
_atom_site_fract_y
_atom_site_fract_z
_atom_site_U_iso_or_equiv
_atom_site_adp_type
_atom_site_occupancy
_atom_site_symmetry_multiplicity
_atom_site_calc_flag
_atom_site_refinement_flags
_atom_site_disorder_assembly
_atom_site_disorder_group
O6A O 0.8676(11) 0.6145(7) 0.8367(6) 0.052(4) Uani 0.485(14) 1 d PU A 2
H6AD H 0.7867 0.6316 0.8402 0.062 Uiso 0.485(14) 1 d PR A 2
H6AC H 0.8720 0.5735 0.8577 0.077 Uiso 0.485(14) 1 d PR A 2
C1 C -0.0398(8) 1.1406(4) 1.0357(4) 0.0385(18) Uani 1 1 d U . .
H1 H -0.1141 1.1267 1.0081 0.046 Uiso 1 1 calc R . .
C2 C -0.0534(8) 1.1392(4) 1.1065(4) 0.0444(18) Uani 1 1 d U . .
H2 H -0.1366 1.1248 1.1262 0.053 Uiso 1 1 calc R . .
C3 C 0.0551(8) 1.1589(4) 1.1499(3) 0.0394(16) Uani 1 1 d U . .
C4 C 0.1737(8) 1.1795(4) 1.1171(4) 0.0411(18) Uani 1 1 d U . .
H4 H 0.2497 1.1931 1.1436 0.049 Uiso 1 1 calc R . .
C5 C 0.1817(8) 1.1804(4) 1.0462(4) 0.0378(17) Uani 1 1 d U . .
H5 H 0.2640 1.1951 1.0257 0.045 Uiso 1 1 calc R . .
C6 C 0.0376(9) 1.1568(5) 1.2260(4) 0.0507(19) Uani 1 1 d U . .
C7 C 0.1049(12) 1.2062(4) 1.2691(4) 0.061(3) Uani 1 1 d U . .
H7 H 0.1647 1.2403 1.2495 0.073 Uiso 1 1 calc R . .
C8 C 0.0846(13) 1.2058(4) 1.3408(4) 0.072(3) Uani 1 1 d U . .
H8 H 0.1302 1.2397 1.3687 0.086 Uiso 1 1 calc R . .
C9 C -0.0017(12) 1.1560(5) 1.3709(4) 0.076(3) Uani 1 1 d U . .
C10 C -0.0702(13) 1.1060(5) 1.3298(4) 0.076(3) Uani 1 1 d U . .
H10 H -0.1291 1.0721 1.3504 0.092 Uiso 1 1 calc R . .
C11 C -0.0519(11) 1.1059(5) 1.2578(4) 0.066(3) Uani 1 1 d U . .
H11 H -0.0989 1.0721 1.2304 0.079 Uiso 1 1 calc R . .
C12 C 0.0810(11) 0.9891(4) 0.9388(4) 0.049(2) Uani 1 1 d U . .
H12 H 0.0566 0.9981 0.9850 0.059 Uiso 1 1 calc R . .
C13 C 0.1363(10) 1.0018(4) 0.8324(4) 0.051(2) Uani 1 1 d U . .
H13 H 0.1577 1.0236 0.7898 0.061 Uiso 1 1 calc R . .
C14 C 0.1313(9) 0.9289(5) 0.8429(4) 0.049(2) Uani 1 1 d U . .
H14 H 0.1487 0.8918 0.8108 0.059 Uiso 1 1 calc R . .
C15 C 0.0780(9) 0.8541(4) 0.9488(3) 0.0437(18) Uani 1 1 d U . .
C16 C 0.1294(8) 0.8458(5) 1.0141(3) 0.052(2) Uani 1 1 d U . .
H16 H 0.1766 0.8844 1.0349 0.062 Uiso 1 1 calc R . .
C17 C 0.1127(11) 0.7801(5) 1.0507(4) 0.065(3) Uani 1 1 d U . .
H17 H 0.1477 0.7748 1.0957 0.079 Uiso 1 1 calc R . .
C18 C 0.0429(12) 0.7233(4) 1.0187(4) 0.068(3) Uani 1 1 d U . .
C19 C -0.0078(11) 0.7328(4) 0.9522(4) 0.063(3) Uani 1 1 d U . .
H19 H -0.0550 0.6946 0.9307 0.075 Uiso 1 1 calc R . .
C20 C 0.0099(10) 0.7971(4) 0.9171(4) 0.049(2) Uani 1 1 d U . .
H20 H -0.0239 0.8024 0.8719 0.058 Uiso 1 1 calc R . .
C21 C 0.0370(12) 0.5899(5) 1.0198(4) 0.071(3) Uani 1 1 d U . .
C22 C -0.0518(10) 0.5323(4) 1.0351(4) 0.059(3) Uani 1 1 d U . .
H22 H -0.1166 0.5378 1.0705 0.071 Uiso 1 1 calc R . .
C23 C -0.0452(9) 0.4664(4) 0.9983(3) 0.044(2) Uani 1 1 d U . .
H23 H -0.1062 0.4284 1.0077 0.053 Uiso 1 1 calc R . .
C24 C 0.0550(9) 0.4592(4) 0.9471(3) 0.046(2) Uani 1 1 d U . .
C25 C 0.1481(11) 0.5138(5) 0.9334(4) 0.069(3) Uani 1 1 d U . .
H25 H 0.2159 0.5069 0.8998 0.082 Uiso 1 1 calc R . .
C26 C 0.1407(13) 0.5775(5) 0.9690(5) 0.091(4) Uani 1 1 d U . .
H26 H 0.2049 0.6140 0.9601 0.109 Uiso 1 1 calc R . .
C27 C 0.0601(8) 0.3237(4) 0.9343(3) 0.0354(18) Uani 1 1 d U . .
H27 H 0.0486 0.3132 0.9816 0.042 Uiso 1 1 calc R . .
C28 C 0.0765(9) 0.3849(4) 0.8377(4) 0.0414(18) Uani 1 1 d U . .
H28 H 0.0808 0.4223 0.8048 0.050 Uiso 1 1 calc R . .
C29 C 0.0815(9) 0.3135(4) 0.8255(3) 0.0409(18) Uani 1 1 d U . .
H29 H 0.0889 0.2929 0.7812 0.049 Uiso 1 1 calc RD . .
C30 C 0.3546(9) 1.1568(5) 0.8525(4) 0.0564(19) Uani 1 1 d DU . .
C31 C 0.4742(8) 1.1327(4) 0.8120(4) 0.0377(17) Uani 1 1 d U A .
C32 C 0.4576(7) 1.1006(4) 0.7470(4) 0.050(2) Uani 1 1 d U . .
H32 H 0.3691 1.0932 0.7301 0.060 Uiso 1 1 calc RD A .
C33 C 0.5667(10) 1.0795(5) 0.7067(4) 0.058(2) Uani 1 1 d U A .
C34 C 0.6962(9) 1.0933(5) 0.7326(4) 0.058(2) Uani 1 1 d U . .
H34 H 0.7723 1.0843 0.7046 0.070 Uiso 1 1 calc R A .
C35 C 0.7149(8) 1.1197(5) 0.7982(4) 0.0423(18) Uani 1 1 d U A .
C36 C 0.6058(8) 1.1385(3) 0.8384(3) 0.0319(15) Uani 1 1 d U . .
H36 H 0.6196 1.1552 0.8838 0.038 Uiso 1 1 calc R A .
C37 C 0.8598(9) 1.1357(6) 0.8259(6) 0.079(3) Uani 1 1 d DU . .
Co1 Co 0.08701(10) 1.15818(6) 0.89453(5) 0.0350(3) Uani 1 1 d U . .
N1 N 0.0773(6) 1.1614(3) 1.0041(3) 0.0349(12) Uani 1 1 d U A .
N2 N 0.1057(7) 1.0405(3) 0.8929(3) 0.0465(16) Uani 1 1 d U A .
N3 N 0.0948(8) 0.9219(3) 0.9116(3) 0.0441(16) Uani 1 1 d U . .
N4 N 0.0745(6) 0.2735(3) 0.8864(3) 0.0345(13) Uani 1 1 d U . .
N5 N 0.0635(7) 0.3921(3) 0.9088(3) 0.0358(15) Uani 1 1 d U . .
N9 N 0.0283(11) 0.6567(4) 1.0564(3) 0.085(3) Uani 1 1 d U . .
O1 O 0.8716(7) 1.1482(4) 0.8897(4) 0.092(2) Uani 1 1 d U . .
O2 O 0.9604(13) 1.1545(10) 0.7948(9) 0.104 Uani 0.50 1 d PU . .
O2A O 0.9483(13) 1.1166(8) 0.7808(8) 0.104 Uani 0.50 1 d PDU . .
O3 O 0.2396(6) 1.1580(3) 0.8200(4) 0.0736(16) Uani 1 1 d U A .
O4 O 0.3786(18) 1.1743(13) 0.9155(5) 0.078 Uani 0.52 1 d PDU A 1
O4A O 0.348(2) 1.1681(14) 0.9145(6) 0.084 Uani 0.48 1 d PDU A 2
O5 O 0.5489(10) 1.0480(4) 0.6437(3) 0.114(4) Uani 1 1 d U . .
H5B H 0.5849 1.0752 0.6126 0.171 Uiso 1 1 d R A .
O6B O 0.8534(10) 0.6593(7) 0.8038(5) 0.069(5) Uani 0.515(14) 1 d PU A 1
H6BD H 0.8699 0.6971 0.7794 0.083 Uiso 0.515(14) 1 d PR A 1
H6BC H 0.9114 0.6260 0.7940 0.104 Uiso 0.515(14) 1 d PR A 1
O7B O 0.7705(14) 0.5349(7) 0.8648(6) 0.061(4) Uani 0.515(14) 1 d PU A 1
H7BD H 0.7921 0.5738 0.8429 0.074 Uiso 0.515(14) 1 d PR A 1
H7BC H 0.8232 0.5002 0.8521 0.074 Uiso 0.515(14) 1 d PR A 1
O7A O 0.6805(13) 0.5114(6) 0.8870(6) 0.039(3) Uani 0.485(14) 1 d PU A 2
H7AD H 0.7105 0.5484 0.8649 0.046 Uiso 0.485(14) 1 d PR A 2
H7AC H 0.7201 0.4729 0.8721 0.046 Uiso 0.485(14) 1 d PR A 2

loop_
_atom_site_aniso_label
_atom_site_aniso_U_11
_atom_site_aniso_U_22
_atom_site_aniso_U_33
_atom_site_aniso_U_23
_atom_site_aniso_U_13
_atom_site_aniso_U_12
O6A 0.045(8) 0.060(9) 0.049(8) 0.021(6) -0.011(5) 0.000(6)
C1 0.036(4) 0.030(4) 0.049(4) -0.004(3) 0.005(3) -0.005(3)
C2 0.045(4) 0.036(4) 0.052(4) 0.012(4) 0.016(3) 0.004(3)
C3 0.057(5) 0.024(4) 0.037(3) 0.006(3) 0.008(3) 0.023(4)
C4 0.053(4) 0.038(5) 0.032(4) -0.001(3) 0.001(3) 0.014(4)
C5 0.037(4) 0.045(5) 0.032(3) 0.000(3) 0.003(3) 0.013(3)
C6 0.081(6) 0.030(4) 0.041(3) 0.011(3) 0.018(3) 0.020(4)
C7 0.121(8) 0.027(4) 0.034(4) -0.003(3) 0.020(4) 0.017(5)
C8 0.155(9) 0.019(4) 0.041(4) -0.003(3) 0.024(5) 0.011(5)
C9 0.158(9) 0.028(4) 0.044(4) 0.001(4) 0.030(5) 0.024(6)
C10 0.132(9) 0.042(5) 0.054(5) -0.003(4) 0.050(6) 0.005(5)
C11 0.111(9) 0.039(5) 0.049(4) 0.008(4) 0.031(5) 0.015(5)
C12 0.074(6) 0.040(4) 0.033(4) 0.004(3) -0.010(4) -0.017(5)
C13 0.076(7) 0.045(4) 0.033(4) 0.013(3) -0.007(4) -0.014(4)
C14 0.077(7) 0.044(4) 0.025(4) 0.008(3) -0.005(3) -0.021(4)
C15 0.071(5) 0.030(4) 0.030(3) -0.001(3) 0.004(4) -0.017(4)
C16 0.078(6) 0.045(4) 0.032(4) 0.009(4) -0.004(3) -0.021(5)
C17 0.105(8) 0.055(5) 0.036(4) 0.014(4) -0.002(4) -0.022(5)
C18 0.136(10) 0.033(4) 0.036(4) 0.001(3) 0.034(4) -0.020(5)
C19 0.120(8) 0.031(4) 0.038(4) -0.012(3) 0.021(4) -0.029(5)
C20 0.079(6) 0.039(4) 0.028(4) -0.005(3) 0.003(3) -0.015(4)
C21 0.138(9) 0.037(4) 0.037(4) -0.007(4) 0.037(5) -0.024(5)
C22 0.102(8) 0.039(4) 0.038(4) 0.006(3) 0.029(4) -0.006(5)
C23 0.071(6) 0.030(4) 0.032(4) 0.005(3) 0.016(3) 0.006(4)
C24 0.079(6) 0.035(4) 0.022(3) 0.008(3) 0.014(3) -0.006(4)
C25 0.113(8) 0.048(5) 0.045(5) -0.003(4) 0.046(5) -0.023(5)
C26 0.155(11) 0.050(5) 0.066(6) -0.007(4) 0.066(6) -0.041(6)
C27 0.035(5) 0.042(4) 0.029(3) -0.003(3) 0.009(3) -0.015(4)
C28 0.052(5) 0.034(4) 0.039(4) 0.006(3) 0.007(4) 0.008(4)
C29 0.056(5) 0.038(4) 0.029(3) 0.004(3) -0.009(4) -0.002(4)
C30 0.058(4) 0.022(4) 0.089(5) 0.020(4) 0.026(4) 0.011(5)
C31 0.025(3) 0.033(4) 0.055(4) 0.000(3) 0.006(3) -0.005(3)
C32 0.033(4) 0.042(5) 0.075(5) -0.022(4) -0.024(3) 0.014(4)
C33 0.075(6) 0.060(6) 0.038(4) -0.015(4) -0.015(4) 0.037(5)
C34 0.048(4) 0.096(7) 0.031(4) 0.019(4) 0.018(3) 0.045(5)
C35 0.027(3) 0.061(5) 0.038(4) 0.023(4) 0.004(3) 0.002(4)
C36 0.045(4) 0.029(4) 0.022(3) 0.004(3) -0.001(3) -0.006(3)
C37 0.033(4) 0.100(8) 0.104(5) 0.070(5) -0.010(3) -0.016(4)
Co1 0.0340(5) 0.0399(5) 0.0311(5) 0.0060(5) -0.0049(4) -0.0111(5)
N1 0.026(3) 0.036(3) 0.043(3) 0.008(3) -0.001(2) 0.004(3)
N2 0.067(5) 0.034(3) 0.039(3) 0.006(3) -0.009(4) -0.018(3)
N3 0.073(5) 0.031(3) 0.029(3) 0.003(2) -0.009(3) -0.017(4)
N4 0.039(3) 0.036(3) 0.029(3) 0.000(2) -0.007(3) -0.002(3)
N5 0.050(4) 0.027(3) 0.030(3) 0.002(2) 0.007(3) 0.002(3)
N9 0.183(9) 0.028(3) 0.044(4) -0.002(3) 0.040(4) -0.027(5)
O1 0.075(5) 0.069(4) 0.131(4) 0.036(4) -0.074(4) -0.032(4)
O2 0.023 0.138 0.150 0.118 0.007 -0.002
O2A 0.023 0.138 0.150 0.118 0.007 -0.002
O3 0.028(3) 0.040(3) 0.153(5) 0.021(4) 0.038(3) 0.007(3)
O4 0.102 0.080 0.050 0.038 0.036 0.039
O4A 0.105 0.060 0.088 0.033 0.030 0.032
O5 0.192(9) 0.110(6) 0.040(3) -0.041(4) -0.039(4) 0.098(6)
O6B 0.032(6) 0.152(14) 0.023(6) -0.025(8) 0.003(4) -0.017(9)
O7B 0.044(9) 0.062(9) 0.079(9) -0.008(7) -0.013(6) 0.021(8)
O7A 0.028(7) 0.030(6) 0.058(7) -0.003(5) -0.009(6) 0.012(5)

loop_
_atom_type_symbol
_atom_type_description
_atom_type_scat_dispersion_real
_atom_type_scat_dispersion_imag
_atom_type_scat_source
C C 0.0033 0.0016 'International Tables Vol C Tables 4.2.6.8 and 6.1.1.4'
Co Co 0.3494 0.9721 'International Tables Vol C Tables 4.2.6.8 and 6.1.1.4'
N N 0.0061 0.0033 'International Tables Vol C Tables 4.2.6.8 and 6.1.1.4'
O O 0.0106 0.0060 'International Tables Vol C Tables 4.2.6.8 and 6.1.1.4'
H H 0.0000 0.0000 'International Tables Vol C Tables 4.2.6.8 and 6.1.1.4'

loop_
_geom_angle_atom_site_label_1
_geom_angle_atom_site_label_2
_geom_angle_atom_site_label_3
_geom_angle
_geom_angle_site_symmetry_1
_geom_angle_site_symmetry_3
H6AD O6A H6AC 109.5 . .
H6AD O6A H6BC 113.8 . .
H6AC O6A H6BC 125.5 . .
H6AD O6A H7BD 66.6 . .
H6AC O6A H7BD 50.3 . .
H6BC O6A H7BD 124.7 . .
N1 C1 C2 122.3(7) . .
N1 C1 H1 118.9 . .
C2 C1 H1 118.9 . .
C1 C2 C3 121.0(7) . .
C1 C2 H2 119.5 . .
C3 C2 H2 119.5 . .
C4 C3 C2 116.1(6) . .
C4 C3 C6 124.1(7) . .
C2 C3 C6 119.8(7) . .
C5 C4 C3 120.7(7) . .
C5 C4 H4 119.7 . .
C3 C4 H4 119.7 . .
N1 C5 C4 123.5(7) . .
N1 C5 H5 118.3 . .
C4 C5 H5 118.3 . .
C7 C6 C11 117.6(7) . .
C7 C6 C3 121.2(7) . .
C11 C6 C3 121.1(8) . .
C8 C7 C6 121.2(9) . .
C8 C7 H7 119.4 . .
C6 C7 H7 119.4 . .
C9 C8 C7 120.6(9) . .
C9 C8 H8 119.7 . .
C7 C8 H8 119.7 . .
C8 C9 C10 120.0(8) . .
C8 C9 N9 121.4(9) . 4_557
C10 C9 N9 118.5(9) . 4_557
C9 C10 C11 120.3(9) . .
C9 C10 H10 119.9 . .
C11 C10 H10 119.9 . .
C10 C11 C6 120.4(9) . .
C10 C11 H11 119.8 . .
C6 C11 H11 119.8 . .
N2 C12 N3 112.2(7) . .
N2 C12 H12 123.9 . .
N3 C12 H12 123.9 . .
C14 C13 N2 111.7(7) . .
C14 C13 H13 124.1 . .
N2 C13 H13 124.1 . .
C13 C14 N3 104.2(7) . .
C13 C14 H14 127.9 . .
N3 C14 H14 127.9 . .
C16 C15 C20 120.1(7) . .
C16 C15 N3 120.8(7) . .
C20 C15 N3 119.1(6) . .
C15 C16 C17 121.0(8) . .
C15 C16 H16 119.5 . .
C17 C16 H16 119.5 . .
C18 C17 C16 118.6(7) . .
C18 C17 H17 120.7 . .
C16 C17 H17 120.7 . .
C19 C18 C17 119.4(7) . .
C19 C18 N9 122.8(8) . .
C17 C18 N9 117.7(8) . .
C20 C19 C18 121.3(8) . .
C20 C19 H19 119.4 . .
C18 C19 H19 119.4 . .
C19 C20 C15 119.7(7) . .
C19 C20 H20 120.2 . .
C15 C20 H20 120.2 . .
C22 C21 N9 120.8(8) . .
C22 C21 C26 117.7(8) . .
N9 C21 C26 121.4(8) . .
C21 C22 C23 121.0(8) . .
C21 C22 H22 119.5 . .
C23 C22 H22 119.5 . .
C24 C23 C22 118.0(8) . .
C24 C23 H23 121.0 . .
C22 C23 H23 121.0 . .
C25 C24 C23 122.1(7) . .
C25 C24 N5 119.1(7) . .
C23 C24 N5 118.8(7) . .
C26 C25 C24 119.6(8) . .
C26 C25 H25 120.2 . .
C24 C25 H25 120.2 . .
C25 C26 C21 121.4(9) . .
C25 C26 H26 119.3 . .
C21 C26 H26 119.3 . .
N4 C27 N5 113.3(6) . .
N4 C27 H27 123.4 . .
N5 C27 H27 123.4 . .
C29 C28 N5 105.8(6) . .
C29 C28 H28 127.1 . .
N5 C28 H28 127.1 . .
C28 C29 N4 111.8(6) . .
C28 C29 H29 124.1 . .
N4 C29 H29 124.1 . .
O4A C30 O4 14.4(16) . .
O4A C30 O3 115.4(13) . .
O4 C30 O3 128.1(11) . .
O4A C30 C31 127.8(14) . .
O4 C30 C31 115.5(11) . .
O3 C30 C31 116.3(7) . .
C36 C31 C32 118.0(6) . .
C36 C31 C30 121.4(7) . .
C32 C31 C30 120.6(7) . .
C33 C32 C31 122.3(7) . .
C33 C32 H32 118.8 . .
C31 C32 H32 118.8 . .
O5 C33 C32 121.7(9) . .
O5 C33 C34 121.2(8) . .
C32 C33 C34 117.1(7) . .
C35 C34 C33 121.4(7) . .
C35 C34 H34 119.3 . .
C33 C34 H34 119.3 . .
C36 C35 C34 120.6(7) . .
C36 C35 C37 118.5(8) . .
C34 C35 C37 120.7(8) . .
C35 C36 C31 120.1(6) . .
C35 C36 H36 120.0 . .
C31 C36 H36 120.0 . .
O2 C37 O1 111.0(13) . .
O2 C37 O2A 35.3(13) . .
O1 C37 O2A 130.8(11) . .
O2 C37 C35 129.5(12) . .
O1 C37 C35 117.2(8) . .
O2A C37 C35 109.7(11) . .
O3 Co1 N1 136.4(3) . .
O3 Co1 O1 133.5(3) . 1_455
N1 Co1 O1 90.1(3) . 1_455
O3 Co1 N4 89.6(2) . 1_565
N1 Co1 N4 92.5(2) . 1_565
O1 Co1 N4 91.5(3) 1_455 1_565
O3 Co1 N2 85.8(2) . .
N1 Co1 N2 92.7(2) . .
O1 Co1 N2 89.9(3) 1_455 .
N4 Co1 N2 174.7(2) 1_565 .
O3 Co1 O2 79.0(4) . 1_455
N1 Co1 O2 144.6(4) . 1_455
O1 Co1 O2 54.6(4) 1_455 1_455
N4 Co1 O2 86.4(5) 1_565 1_455
N2 Co1 O2 90.2(5) . 1_455
C5 N1 C1 116.5(6) . .
C5 N1 Co1 124.9(5) . .
C1 N1 Co1 118.6(5) . .
C12 N2 C13 103.6(6) . .
C12 N2 Co1 133.6(6) . .
C13 N2 Co1 122.5(5) . .
C12 N3 C14 108.3(6) . .
C12 N3 C15 125.7(6) . .
C14 N3 C15 126.0(6) . .
C27 N4 C29 103.1(6) . .
C27 N4 Co1 130.9(5) . 1_545
C29 N4 Co1 126.0(5) . 1_545
C27 N5 C28 105.9(6) . .
C27 N5 C24 127.5(5) . .
C28 N5 C24 126.6(6) . .
C21 N9 C9 119.5(7) . 4_547
C21 N9 C18 118.8(6) . .
C9 N9 C18 121.7(7) 4_547 .
C37 O1 Co1 98.7(6) . 1_655
O2A O2 C37 77.5(13) . .
O2A O2 Co1 114.3(19) . 1_655
C37 O2 Co1 92.0(11) . 1_655
O2 O2A C37 67.2(16) . .
C30 O3 Co1 107.2(6) . .
C33 O5 H5B 108.8 . .
H6AD O6B H6BD 148.3 . .
H6AD O6B H6BC 102.0 . .
H6BD O6B H6BC 109.5 . .
H6AC O7B H7BD 42.7 . .
H6AC O7B H7BC 84.8 . .
H7BD O7B H7BC 109.5 . .
H6AC O7B H7AD 121.5 . .
H7BD O7B H7AD 84.5 . .
H7BC O7B H7AD 147.8 . .
H6AC O7B H7AC 149.1 . .
H7BD O7B H7AC 156.1 . .
H7BC O7B H7AC 65.9 . .
H7AD O7B H7AC 89.4 . .
H7AD O7A H7AC 109.5 . .

loop_
_geom_bond_atom_site_label_1
_geom_bond_atom_site_label_2
_geom_bond_distance
_geom_bond_site_symmetry_2
O6A H6AD 0.8500 .
O6A H6AC 0.8501 .
O6A H6BC 0.9442 .
O6A H7BD 1.0512 .
C1 N1 1.344(9) .
C1 C2 1.362(10) .
C1 H1 0.9300 .
C2 C3 1.391(10) .
C2 H2 0.9300 .
C3 C4 1.366(10) .
C3 C6 1.466(9) .
C4 C5 1.358(10) .
C4 H4 0.9300 .
C5 N1 1.342(9) .
C5 H5 0.9300 .
C6 C7 1.386(12) .
C6 C11 1.411(12) .
C7 C8 1.385(10) .
C7 H7 0.9300 .
C8 C9 1.364(14) .
C8 H8 0.9300 .
C9 C10 1.376(14) .
C9 N9 1.415(10) 4_557
C10 C11 1.388(10) .
C10 H10 0.9300 .
C11 H11 0.9300 .
C12 N2 1.307(9) .
C12 N3 1.339(9) .
C12 H12 0.9300 .
C13 C14 1.346(11) .
C13 N2 1.387(10) .
C13 H13 0.9300 .
C14 N3 1.365(9) .
C14 H14 0.9300 .
C15 C16 1.354(10) .
C15 C20 1.375(10) .
C15 N3 1.436(8) .
C16 C17 1.398(11) .
C16 H16 0.9300 .
C17 C18 1.384(12) .
C17 H17 0.9300 .
C18 C19 1.375(12) .
C18 N9 1.419(10) .
C19 C20 1.363(10) .
C19 H19 0.9300 .
C20 H20 0.9300 .
C21 C22 1.393(12) .
C21 N9 1.408(10) .
C21 C26 1.419(13) .
C22 C23 1.395(10) .
C22 H22 0.9300 .
C23 C24 1.389(10) .
C23 H23 0.9300 .
C24 C25 1.371(11) .
C24 N5 1.430(9) .
C25 C26 1.349(12) .
C25 H25 0.9300 .
C26 H26 0.9300 .
C27 N4 1.304(8) .
C27 N5 1.341(9) .
C27 H27 0.9300 .
C28 C29 1.323(9) .
C28 N5 1.372(8) .
C28 H28 0.9300 .
C29 N4 1.376(8) .
C29 H29 0.9300 .
C30 O4A 1.207(9) .
C30 O4 1.268(9) .
C30 O3 1.281(10) .
C30 C31 1.465(11) .
C31 C36 1.381(10) .
C31 C32 1.384(10) .
C32 C33 1.367(12) .
C32 H32 0.9300 .
C33 O5 1.346(9) .
C33 C34 1.378(13) .
C34 C35 1.357(11) .
C34 H34 0.9300 .
C35 C36 1.354(10) .
C35 C37 1.534(12) .
C36 H36 0.9300 .
C37 O2 1.197(16) .
C37 O1 1.247(12) .
C37 O2A 1.268(9) .
Co1 O3 2.059(5) .
Co1 N1 2.099(5) .
Co1 O1 2.107(6) 1_455
Co1 N4 2.113(6) 1_565
Co1 N2 2.156(6) .
Co1 O2 2.271(17) 1_455
N4 Co1 2.113(6) 1_545
N9 C9 1.415(10) 4_547
O1 Co1 2.107(6) 1_655
O2 O2A 0.75(3) .
O2 Co1 2.271(17) 1_655
O5 H5B 0.8498 .
O6B H6AD 1.0767 .
O6B H6BD 0.8500 .
O6B H6BC 0.8498 .
O7B H6AC 1.2201 .
O7B H7BD 0.8499 .
O7B H7BC 0.8498 .
O7B H7AD 0.6338 .
O7B H7AC 1.2417 .
O7A H7AD 0.8499 .
O7A H7AC 0.8504 .

loop_
_geom_torsion_atom_site_label_1
_geom_torsion_atom_site_label_2
_geom_torsion_atom_site_label_3
_geom_torsion_atom_site_label_4
_geom_torsion
_geom_torsion_site_symmetry_1
_geom_torsion_site_symmetry_4
N1 C1 C2 C3 -0.5(11) . .
C1 C2 C3 C4 0.2(10) . .
C1 C2 C3 C6 180.0(6) . .
C2 C3 C4 C5 0.2(10) . .
C6 C3 C4 C5 -179.6(7) . .
C3 C4 C5 N1 -0.3(11) . .
C4 C3 C6 C7 32.5(11) . .
C2 C3 C6 C7 -147.3(8) . .
C4 C3 C6 C11 -149.5(8) . .
C2 C3 C6 C11 30.7(11) . .
C11 C6 C7 C8 -0.2(14) . .
C3 C6 C7 C8 177.8(8) . .
C6 C7 C8 C9 0.6(15) . .
C7 C8 C9 C10 -0.4(16) . .
C7 C8 C9 N9 -177.3(9) . 4_557
C8 C9 C10 C11 0.0(16) . .
N9 C9 C10 C11 176.9(9) 4_557 .
C9 C10 C11 C6 0.3(15) . .
C7 C6 C11 C10 -0.2(13) . .
C3 C6 C11 C10 -178.2(8) . .
N2 C13 C14 N3 0.8(10) . .
C20 C15 C16 C17 -1.0(14) . .
N3 C15 C16 C17 179.6(8) . .
C15 C16 C17 C18 0.3(15) . .
C16 C17 C18 C19 0.0(15) . .
C16 C17 C18 N9 179.3(9) . .
C17 C18 C19 C20 0.3(15) . .
N9 C18 C19 C20 -179.0(10) . .
C18 C19 C20 C15 -0.9(15) . .
C16 C15 C20 C19 1.2(14) . .
N3 C15 C20 C19 -179.4(8) . .
N9 C21 C22 C23 178.9(9) . .
C26 C21 C22 C23 -4.5(16) . .
C21 C22 C23 C24 1.8(14) . .
C22 C23 C24 C25 1.6(13) . .
C22 C23 C24 N5 180.0(7) . .
C23 C24 C25 C26 -1.9(16) . .
N5 C24 C25 C26 179.7(9) . .
C24 C25 C26 C21 -1.0(18) . .
C22 C21 C26 C25 4.2(18) . .
N9 C21 C26 C25 -179.3(11) . .
N5 C28 C29 N4 -1.0(11) . .
O4A C30 C31 C36 -17(2) . .
O4 C30 C31 C36 -8.4(15) . .
O3 C30 C31 C36 171.3(7) . .
O4A C30 C31 C32 159.9(17) . .
O4 C30 C31 C32 168.9(13) . .
O3 C30 C31 C32 -11.4(12) . .
C36 C31 C32 C33 -4.7(12) . .
C30 C31 C32 C33 178.0(8) . .
C31 C32 C33 O5 179.6(8) . .
C31 C32 C33 C34 -1.7(13) . .
O5 C33 C34 C35 -174.8(8) . .
C32 C33 C34 C35 6.6(14) . .
C33 C34 C35 C36 -4.9(13) . .
C33 C34 C35 C37 -179.2(9) . .
C34 C35 C36 C31 -1.8(11) . .
C37 C35 C36 C31 172.6(7) . .
C32 C31 C36 C35 6.4(10) . .
C30 C31 C36 C35 -176.2(7) . .
C36 C35 C37 O2 -143.9(17) . .
C34 C35 C37 O2 30(2) . .
C36 C35 C37 O1 17.1(12) . .
C34 C35 C37 O1 -168.5(9) . .
C36 C35 C37 O2A -178.1(9) . .
C34 C35 C37 O2A -3.7(13) . .
C4 C5 N1 C1 0.0(10) . .
C4 C5 N1 Co1 -177.6(5) . .
C2 C1 N1 C5 0.4(10) . .
C2 C1 N1 Co1 178.2(5) . .
O3 Co1 N1 C5 15.7(8) . .
O1 Co1 N1 C5 -167.7(6) 1_455 .
N4 Co1 N1 C5 -76.3(6) 1_565 .
N2 Co1 N1 C5 102.4(6) . .
O2 Co1 N1 C5 -163.5(9) 1_455 .
O3 Co1 N1 C1 -161.9(5) . .
O1 Co1 N1 C1 14.7(6) 1_455 .
N4 Co1 N1 C1 106.2(6) 1_565 .
N2 Co1 N1 C1 -75.1(6) . .
O2 Co1 N1 C1 19.0(10) 1_455 .
N3 C12 N2 C13 0.4(11) . .
N3 C12 N2 Co1 173.5(6) . .
C14 C13 N2 C12 -0.8(11) . .
C14 C13 N2 Co1 -174.8(6) . .
O3 Co1 N2 C12 153.6(9) . .
N1 Co1 N2 C12 17.3(9) . .
O1 Co1 N2 C12 -72.8(9) 1_455 .
N4 Co1 N2 C12 -177(2) 1_565 .
O2 Co1 N2 C12 -127.4(9) 1_455 .
O3 Co1 N2 C13 -34.4(7) . .
N1 Co1 N2 C13 -170.7(6) . .
O1 Co1 N2 C13 99.2(7) 1_455 .
N4 Co1 N2 C13 -5(3) 1_565 .
O2 Co1 N2 C13 44.6(7) 1_455 .
N2 C12 N3 C14 0.0(11) . .
N2 C12 N3 C15 178.4(8) . .
C13 C14 N3 C12 -0.5(10) . .
C13 C14 N3 C15 -178.8(8) . .
C16 C15 N3 C12 -42.0(14) . .
C20 C15 N3 C12 138.6(9) . .
C16 C15 N3 C14 136.0(9) . .
C20 C15 N3 C14 -43.4(14) . .
N5 C27 N4 C29 -2.7(8) . .
N5 C27 N4 Co1 176.8(5) . 1_545
C28 C29 N4 C27 2.2(10) . .
C28 C29 N4 Co1 -177.3(6) . 1_545
N4 C27 N5 C28 2.2(9) . .
N4 C27 N5 C24 -177.9(8) . .
C29 C28 N5 C27 -0.7(10) . .
C29 C28 N5 C24 179.4(8) . .
C25 C24 N5 C27 132.2(9) . .
C23 C24 N5 C27 -46.3(12) . .
C25 C24 N5 C28 -48.0(13) . .
C23 C24 N5 C28 133.6(9) . .
C22 C21 N9 C9 39.2(16) . 4_547
C26 C21 N9 C9 -137.2(11) . 4_547
C22 C21 N9 C18 -139.0(11) . .
C26 C21 N9 C18 44.5(16) . .
C19 C18 N9 C21 36.7(15) . .
C17 C18 N9 C21 -142.6(11) . .
C19 C18 N9 C9 -141.5(10) . 4_547
C17 C18 N9 C9 39.2(15) . 4_547
O2 C37 O1 Co1 -19.1(13) . 1_655
O2A C37 O1 Co1 15.5(15) . 1_655
C35 C37 O1 Co1 176.5(7) . 1_655
O1 C37 O2 O2A 132(2) . .
C35 C37 O2 O2A -66(2) . .
O1 C37 O2 Co1 17.5(12) . 1_655
O2A C37 O2 Co1 -114.5(19) . 1_655
C35 C37 O2 Co1 179.4(12) . 1_655
Co1 O2 O2A C37 86.5(13) 1_655 .
O1 C37 O2A O2 -66(2) . .
C35 C37 O2A O2 131.4(18) . .
O4A C30 O3 Co1 -11.6(17) . .
O4 C30 O3 Co1 -19.6(16) . .
C31 C30 O3 Co1 160.8(5) . .
N1 Co1 O3 C30 3.2(7) . .
O1 Co1 O3 C30 -172.1(5) 1_455 .
N4 Co1 O3 C30 96.3(6) 1_565 .
N2 Co1 O3 C30 -86.3(6) . .
O2 Co1 O3 C30 -177.3(8) 1_455 .
